data_4310317
loop_
_publ_author_name
'Long Yi'
'Bin Ding'
'Bin Zhao'
'Peng Cheng'
'Dai-Zheng Liao'
'Shi-Ping Yan'
'Zong-Hui Jiang'

_publ_section_title
;
 Novel Triazole-Bridged Cadmium Coordination Polymers Varying from Zero-
 to Three-Dimensionality
;
_journal_name_full 'Inorganic Chemistry'
_journal_page_first 33
_journal_page_last 43
_journal_paper_doi 10.1021/ic0348244
_journal_volume 43
_journal_year 2004
_chemical_formula_sum 'C4 H10 Cd Cl2 N3 O1.5'
_chemical_formula_weight 307.45
_chemical_name_systematic
; 
 ? 
;
_space_group_IT_number 2
_symmetry_cell_setting triclinic
_symmetry_space_group_name_Hall '-P 1'
_symmetry_space_group_name_H-M 'P -1'
_atom_sites_solution_hydrogens geom
_atom_sites_solution_primary direct
_atom_sites_solution_secondary difmap
_audit_creation_method SHELXL-97
_cell_angle_alpha 85.919(6)
_cell_angle_beta 85.103(5)
_cell_angle_gamma 82.677(5)
_cell_formula_units_Z 4
_cell_length_a 9.157(4)
_cell_length_b 10.054(4)
_cell_length_c 10.609(4)
_cell_measurement_reflns_used 2240
_cell_measurement_temperature 298(2)
_cell_measurement_theta_max 26.041
_cell_measurement_theta_min 2.727
_cell_volume 963.4(7)
_computing_cell_refinement 'Bruker SMART'
_computing_data_collection 'Bruker SMART'
_computing_data_reduction 'Bruker SHELXTL'
_computing_molecular_graphics 'Bruker SHELXTL'
_computing_publication_material 'Bruker SHELXTL'
_computing_structure_refinement 'SHELXL-97 (Sheldrick, 1997)'
_computing_structure_solution 'SHELXS-97 (Sheldrick, 1990)'
_diffrn_ambient_temperature 298(2)
_diffrn_measured_fraction_theta_full 0.964
_diffrn_measured_fraction_theta_max 0.964
_diffrn_measurement_device_type 'CCD area detector'
_diffrn_measurement_method 'phi and omega scans'
_diffrn_radiation_monochromator graphite
_diffrn_radiation_source 'fine-focus sealed tube'
_diffrn_radiation_type MoK\a
_diffrn_radiation_wavelength 0.71073
_diffrn_reflns_av_R_equivalents 0.0234
_diffrn_reflns_av_sigmaI/netI 0.0467
_diffrn_reflns_limit_h_max 10
_diffrn_reflns_limit_h_min -10
_diffrn_reflns_limit_k_max 11
_diffrn_reflns_limit_k_min -10
_diffrn_reflns_limit_l_max 11
_diffrn_reflns_limit_l_min -12
_diffrn_reflns_number 4978
_diffrn_reflns_theta_full 25.02
_diffrn_reflns_theta_max 25.02
_diffrn_reflns_theta_min 1.93
_exptl_absorpt_coefficient_mu 2.780
_exptl_absorpt_correction_T_max 0.7139
_exptl_absorpt_correction_T_min 0.4428
_exptl_absorpt_correction_type multi-scan
_exptl_absorpt_process_details sadabs
_exptl_crystal_density_diffrn 2.120
_exptl_crystal_density_method 'not measured'
_exptl_crystal_F_000 596
_exptl_crystal_size_max 0.35
_exptl_crystal_size_mid 0.19
_exptl_crystal_size_min 0.13
_refine_diff_density_max 0.892
_refine_diff_density_min -0.782
_refine_diff_density_rms 0.118
_refine_ls_extinction_method none
_refine_ls_goodness_of_fit_ref 0.940
_refine_ls_hydrogen_treatment mixed
_refine_ls_matrix_type full
_refine_ls_number_parameters 211
_refine_ls_number_reflns 3268
_refine_ls_number_restraints 0
_refine_ls_restrained_S_all 0.940
_refine_ls_R_factor_all 0.0517
_refine_ls_R_factor_gt 0.0376
_refine_ls_shift/su_max 0.001
_refine_ls_shift/su_mean 0.000
_refine_ls_structure_factor_coef Fsqd
_refine_ls_weighting_details 'calc w=1/[\s^2^(Fo^2^)+(0.0488P)^2^+0.0000P] where P=(Fo^2^+2Fc^2^)/3'
_refine_ls_weighting_scheme calc
_refine_ls_wR_factor_gt 0.0834
_refine_ls_wR_factor_ref 0.0891
_reflns_number_gt 2498
_reflns_number_total 3268
_reflns_threshold_expression >2sigma(I)
_cod_data_source_file ic0348244si20030714_093406.cif
_cod_data_source_block 030502b
_cod_depositor_comments
;
The following automatic conversions were performed:
'_symmetry_cell_setting' value 'Triclinic' changed to 'triclinic'
according to '/home/saulius/struct/CIF-dictionaries/cif_core.dic'
dictionary named 'cif_core.dic' version 2.4.1 from 2010-06-29.

Automatic conversion script
Id: cif_fix_enum 1527 2010-12-29 10:47:43Z saulius 
;
_cod_original_cell_volume 963.3(6)
_cod_original_formula_sum 'C4 H10 Cd Cl2 N3 O1.50'
_cod_database_code 4310317

loop_
_symmetry_equiv_pos_as_xyz
'x, y, z'
'-x, -y, -z'

loop_
_atom_site_label
_atom_site_type_symbol
_atom_site_fract_x
_atom_site_fract_y
_atom_site_fract_z
_atom_site_U_iso_or_equiv
_atom_site_adp_type
_atom_site_occupancy
_atom_site_symmetry_multiplicity
_atom_site_calc_flag
_atom_site_refinement_flags
_atom_site_disorder_assembly
_atom_site_disorder_group
Cd1 Cd 0.18350(5) 0.78269(4) 0.25424(4) 0.04234(15) Uani 1 1 d . . .
Cd2 Cd 0.0000 1.0000 0.5000 0.04047(17) Uani 1 2 d S . .
Cd3 Cd 0.0000 1.0000 0.0000 0.03856(17) Uani 1 2 d S . .
Cl1 Cl 0.07042(17) 0.74608(15) 0.48296(13) 0.0476(4) Uani 1 1 d . . .
Cl2 Cl 0.26527(16) 0.88930(16) 0.03112(12) 0.0467(4) Uani 1 1 d . . .
Cl3 Cl 0.3597(2) 0.5722(2) 0.24837(18) 0.0783(6) Uani 1 1 d . . .
Cl4 Cl 0.04312(17) 0.97787(17) -0.25280(12) 0.0513(4) Uani 1 1 d . . .
N1 N 0.3174(5) 0.9323(5) 0.3418(4) 0.0427(12) Uani 1 1 d . . .
N2 N 0.2468(5) 1.0272(5) 0.4237(4) 0.0434(11) Uani 1 1 d . . .
N3 N 0.4587(5) 1.0873(6) 0.3544(5) 0.0527(13) Uani 1 1 d . . .
H3 H 0.5330 1.1324 0.3427 0.063 Uiso 1 1 calc R . .
N4 N -0.0071(5) 0.7115(5) 0.1495(4) 0.0427(11) Uani 1 1 d . . .
N5 N -0.0676(5) 0.7867(5) 0.0479(4) 0.0434(11) Uani 1 1 d . . .
N6 N -0.1713(6) 0.6056(5) 0.0817(4) 0.0505(13) Uani 1 1 d . . .
H6 H -0.2274 0.5449 0.0736 0.061 Uiso 1 1 calc R . .
O1 O 0.6651(6) 0.2579(6) 0.3010(7) 0.108(2) Uani 1 1 d . . .
O2 O 0.6348(7) 0.4197(6) 0.0666(5) 0.0966(18) Uani 1 1 d . . .
O3 O 0.6038(14) 0.4577(12) 0.4444(12) 0.230(5) Uani 1 1 d . . .
C1 C 0.3329(7) 1.1187(6) 0.4290(5) 0.0464(15) Uani 1 1 d . . .
C2 C 0.3036(8) 1.2435(7) 0.5012(7) 0.070(2) Uani 1 1 d . . .
H2A H 0.3865 1.2937 0.4865 0.104 Uiso 1 1 calc R . .
H2B H 0.2886 1.2192 0.5901 0.104 Uiso 1 1 calc R . .
H2C H 0.2168 1.2975 0.4733 0.104 Uiso 1 1 calc R . .
C3 C 0.4445(6) 0.9721(7) 0.3021(5) 0.0455(15) Uani 1 1 d . . .
C4 C 0.5562(7) 0.9051(8) 0.2122(6) 0.0610(18) Uani 1 1 d . . .
H4A H 0.6392 0.9553 0.1990 0.092 Uiso 1 1 calc R . .
H4B H 0.5144 0.9003 0.1330 0.092 Uiso 1 1 calc R . .
H4C H 0.5881 0.8160 0.2460 0.092 Uiso 1 1 calc R . .
C5 C -0.1666(7) 0.7205(6) 0.0090(5) 0.0431(14) Uani 1 1 d . . .
C6 C -0.2602(8) 0.7602(7) -0.0984(6) 0.0580(17) Uani 1 1 d . . .
H6A H -0.3236 0.6926 -0.1057 0.087 Uiso 1 1 calc R . .
H6B H -0.1983 0.7693 -0.1754 0.087 Uiso 1 1 calc R . .
H6C H -0.3191 0.8445 -0.0833 0.087 Uiso 1 1 calc R . .
C7 C -0.0728(7) 0.6026(6) 0.1692(5) 0.0449(14) Uani 1 1 d . . .
C8 C -0.0444(9) 0.4932(7) 0.2696(6) 0.069(2) Uani 1 1 d . . .
H8A H -0.1082 0.4258 0.2629 0.103 Uiso 1 1 calc R . .
H8B H -0.0633 0.5297 0.3514 0.103 Uiso 1 1 calc R . .
H8C H 0.0567 0.4537 0.2591 0.103 Uiso 1 1 calc R . .

loop_
_atom_site_aniso_label
_atom_site_aniso_U_11
_atom_site_aniso_U_22
_atom_site_aniso_U_33
_atom_site_aniso_U_23
_atom_site_aniso_U_13
_atom_site_aniso_U_12
Cd1 0.0470(3) 0.0475(3) 0.0315(2) 0.00312(18) -0.00234(18) -0.0053(2)
Cd2 0.0431(3) 0.0515(4) 0.0263(3) -0.0001(2) 0.0016(2) -0.0081(3)
Cd3 0.0495(4) 0.0377(3) 0.0281(3) 0.0068(2) -0.0055(2) -0.0073(3)
Cl1 0.0597(9) 0.0487(9) 0.0329(7) 0.0082(6) 0.0008(6) -0.0094(7)
Cl2 0.0491(8) 0.0562(9) 0.0325(7) 0.0050(6) 0.0012(6) -0.0046(7)
Cl3 0.0854(13) 0.0691(13) 0.0691(12) 0.0018(9) 0.0008(10) 0.0257(10)
Cl4 0.0585(9) 0.0685(10) 0.0254(7) -0.0023(6) -0.0057(6) -0.0011(8)
N1 0.035(3) 0.062(3) 0.030(2) 0.001(2) 0.002(2) -0.009(2)
N2 0.042(3) 0.053(3) 0.034(3) 0.002(2) -0.003(2) -0.007(2)
N3 0.039(3) 0.064(4) 0.056(3) 0.018(3) -0.011(2) -0.019(3)
N4 0.052(3) 0.044(3) 0.033(2) 0.006(2) -0.005(2) -0.009(2)
N5 0.055(3) 0.045(3) 0.032(2) 0.006(2) -0.008(2) -0.011(2)
N6 0.067(3) 0.039(3) 0.047(3) 0.005(2) -0.008(3) -0.014(2)
O1 0.062(3) 0.098(5) 0.170(6) 0.036(4) -0.033(4) -0.040(3)
O2 0.129(5) 0.080(4) 0.089(4) -0.025(3) 0.016(3) -0.051(4)
O3 0.283(14) 0.176(11) 0.255(13) -0.049(9) -0.108(11) -0.040(10)
C1 0.046(4) 0.053(4) 0.042(3) 0.011(3) -0.015(3) -0.013(3)
C2 0.075(5) 0.063(5) 0.076(5) -0.015(4) -0.017(4) -0.015(4)
C3 0.042(3) 0.058(4) 0.036(3) 0.013(3) -0.007(3) -0.012(3)
C4 0.037(3) 0.089(6) 0.055(4) -0.002(4) 0.006(3) -0.010(3)
C5 0.055(4) 0.037(3) 0.037(3) 0.001(2) -0.001(3) -0.010(3)
C6 0.069(4) 0.060(4) 0.050(4) 0.003(3) -0.025(3) -0.014(3)
C7 0.059(4) 0.037(3) 0.037(3) 0.005(2) -0.004(3) -0.008(3)
C8 0.087(5) 0.049(4) 0.070(5) 0.027(3) -0.021(4) -0.016(4)

loop_
_atom_type_symbol
_atom_type_description
_atom_type_scat_dispersion_real
_atom_type_scat_dispersion_imag
_atom_type_scat_source
C C 0.0033 0.0016 'International Tables Vol C Tables 4.2.6.8 and 6.1.1.4'
H H 0.0000 0.0000 'International Tables Vol C Tables 4.2.6.8 and 6.1.1.4'
N N 0.0061 0.0033 'International Tables Vol C Tables 4.2.6.8 and 6.1.1.4'
O O 0.0106 0.0060 'International Tables Vol C Tables 4.2.6.8 and 6.1.1.4'
Cd Cd -0.8075 1.2024 'International Tables Vol C Tables 4.2.6.8 and 6.1.1.4'
Cl Cl 0.1484 0.1585 'International Tables Vol C Tables 4.2.6.8 and 6.1.1.4'

loop_
_geom_angle_atom_site_label_1
_geom_angle_atom_site_label_2
_geom_angle_atom_site_label_3
_geom_angle
_geom_angle_site_symmetry_1
_geom_angle_site_symmetry_3
_geom_angle_publ_flag
N1 Cd1 N4 157.85(16) . . ?
N1 Cd1 Cl3 102.95(13) . . ?
N4 Cd1 Cl3 98.62(13) . . ?
N1 Cd1 Cl1 84.46(11) . . ?
N4 Cd1 Cl1 97.63(12) . . ?
Cl3 Cd1 Cl1 97.72(6) . . ?
N1 Cd1 Cl2 87.47(12) . . ?
N4 Cd1 Cl2 84.73(11) . . ?
Cl3 Cd1 Cl2 97.68(6) . . ?
Cl1 Cd1 Cl2 163.87(5) . . ?
N1 Cd1 Cl4 81.48(12) . 2_575 ?
N4 Cd1 Cl4 76.97(12) . 2_575 ?
Cl3 Cd1 Cl4 175.57(6) . 2_575 ?
Cl1 Cd1 Cl4 82.55(5) . 2_575 ?
Cl2 Cd1 Cl4 82.46(5) . 2_575 ?
N2 Cd2 N2 180.000(1) 2_576 . ?
N2 Cd2 Cl1 92.40(13) 2_576 . ?
N2 Cd2 Cl1 87.60(13) . . ?
N2 Cd2 Cl1 87.60(13) 2_576 2_576 ?
N2 Cd2 Cl1 92.40(13) . 2_576 ?
Cl1 Cd2 Cl1 180.0 . 2_576 ?
N2 Cd2 Cl4 97.22(11) 2_576 2_575 ?
N2 Cd2 Cl4 82.78(11) . 2_575 ?
Cl1 Cd2 Cl4 88.89(5) . 2_575 ?
Cl1 Cd2 Cl4 91.11(5) 2_576 2_575 ?
N2 Cd2 Cl4 82.78(11) 2_576 1_556 ?
N2 Cd2 Cl4 97.22(11) . 1_556 ?
Cl1 Cd2 Cl4 91.11(5) . 1_556 ?
Cl1 Cd2 Cl4 88.89(5) 2_576 1_556 ?
Cl4 Cd2 Cl4 180.0 2_575 1_556 ?
N5 Cd3 N5 180.000(1) . 2_575 ?
N5 Cd3 Cl2 94.54(12) . 2_575 ?
N5 Cd3 Cl2 85.46(12) 2_575 2_575 ?
N5 Cd3 Cl2 85.46(12) . . ?
N5 Cd3 Cl2 94.54(12) 2_575 . ?
Cl2 Cd3 Cl2 180.0 2_575 . ?
N5 Cd3 Cl4 83.94(11) . 2_575 ?
N5 Cd3 Cl4 96.06(11) 2_575 2_575 ?
Cl2 Cd3 Cl4 91.16(4) 2_575 2_575 ?
Cl2 Cd3 Cl4 88.84(4) . 2_575 ?
N5 Cd3 Cl4 96.06(11) . . ?
N5 Cd3 Cl4 83.94(11) 2_575 . ?
Cl2 Cd3 Cl4 88.84(4) 2_575 . ?
Cl2 Cd3 Cl4 91.16(4) . . ?
Cl4 Cd3 Cl4 180.0 2_575 . ?
Cd2 Cl1 Cd1 91.27(5) . . ?
Cd3 Cl2 Cd1 91.59(5) . . ?
Cd2 Cl4 Cd3 161.69(7) 1_554 . ?
Cd2 Cl4 Cd1 81.09(4) 1_554 2_575 ?
Cd3 Cl4 Cd1 81.98(4) . 2_575 ?
C3 N1 N2 106.7(5) . . ?
C3 N1 Cd1 129.7(4) . . ?
N2 N1 Cd1 120.7(3) . . ?
C1 N2 N1 107.9(5) . . ?
C1 N2 Cd2 135.3(4) . . ?
N1 N2 Cd2 116.4(3) . . ?
C3 N3 C1 106.7(5) . . ?
C7 N4 N5 108.0(5) . . ?
C7 N4 Cd1 130.4(4) . . ?
N5 N4 Cd1 121.6(3) . . ?
C5 N5 N4 107.2(5) . . ?
C5 N5 Cd3 134.2(4) . . ?
N4 N5 Cd3 118.1(3) . . ?
C7 N6 C5 107.9(5) . . ?
N2 C1 N3 109.1(5) . . ?
N2 C1 C2 127.7(6) . . ?
N3 C1 C2 123.1(6) . . ?
N1 C3 N3 109.6(5) . . ?
N1 C3 C4 126.4(6) . . ?
N3 C3 C4 124.0(6) . . ?
N5 C5 N6 108.9(5) . . ?
N5 C5 C6 127.2(5) . . ?
N6 C5 C6 123.9(5) . . ?
N4 C7 N6 107.9(5) . . ?
N4 C7 C8 126.8(6) . . ?
N6 C7 C8 125.3(6) . . ?

loop_
_geom_bond_atom_site_label_1
_geom_bond_atom_site_label_2
_geom_bond_distance
_geom_bond_site_symmetry_2
_geom_bond_publ_flag
Cd1 N1 2.344(5) . ?
Cd1 N4 2.358(5) . ?
Cd1 Cl3 2.4937(19) . ?
Cd1 Cl1 2.5760(16) . ?
Cd1 Cl2 2.6178(16) . ?
Cd1 Cl4 2.9712(18) 2_575 ?
Cd2 N2 2.377(5) 2_576 ?
Cd2 N2 2.377(5) . ?
Cd2 Cl1 2.5674(18) . ?
Cd2 Cl1 2.5674(18) 2_576 ?
Cd2 Cl4 2.6747(16) 2_575 ?
Cd2 Cl4 2.6747(16) 1_556 ?
Cd3 N5 2.317(5) . ?
Cd3 N5 2.317(5) 2_575 ?
Cd3 Cl2 2.5775(16) 2_575 ?
Cd3 Cl2 2.5775(16) . ?
Cd3 Cl4 2.6980(16) 2_575 ?
Cd3 Cl4 2.6980(16) . ?
Cl4 Cd2 2.6747(16) 1_554 ?
Cl4 Cd1 2.9712(18) 2_575 ?
N1 C3 1.305(7) . ?
N1 N2 1.395(6) . ?
N2 C1 1.293(8) . ?
N3 C3 1.345(8) . ?
N3 C1 1.356(8) . ?
N4 C7 1.310(7) . ?
N4 N5 1.385(6) . ?
N5 C5 1.301(7) . ?
N6 C7 1.345(7) . ?
N6 C5 1.345(7) . ?
C1 C2 1.499(9) . ?
C3 C4 1.469(8) . ?
C5 C6 1.485(8) . ?
C7 C8 1.490(8) . ?
